data_4305555
loop_
_publ_author_name
'Jonathan G. Melnick'
'Kevin Yurkerwich'
'Daniela Buccella'
'Wesley Sattler'
'Gerard Parkin'

_publ_section_title
;
Molecular Structures of Thimerosal (Merthiolate) and Other Arylthiolate
Mercury Alkyl Compounds
;
_journal_name_full 'Inorganic Chemistry'
_journal_page_first 6421
_journal_page_last 6426
_journal_paper_doi 10.1021/ic8005426
_journal_volume 47
_journal_year 2008
_chemical_formula_sum 'C9 H9 Hg Na O2 S'
_chemical_formula_weight 404.80
_chemical_name_systematic
;

 ?

;
_space_group_IT_number 14
_symmetry_cell_setting monoclinic
_symmetry_space_group_name_Hall '-P 2ybc'
_symmetry_space_group_name_H-M 'P 1 21/c 1'
_atom_sites_solution_hydrogens geom
_atom_sites_solution_primary direct
_atom_sites_solution_secondary difmap
_audit_creation_method SHELXL-97
_cell_angle_alpha 90.00
_cell_angle_beta 103.4180(10)
_cell_angle_gamma 90.00
_cell_formula_units_Z 24
_cell_length_a 14.6534(11)
_cell_length_b 25.4547(19)
_cell_length_c 17.7300(13)
_cell_measurement_reflns_used 6964
_cell_measurement_temperature 125(2)
_cell_measurement_theta_max 24.48
_cell_measurement_theta_min 2.28
_cell_volume 6432.7(8)
_computing_cell_refinement 'Bruker SMART'
_computing_data_collection 'Bruker SMART'
_computing_data_reduction 'Bruker SAINT'
_computing_molecular_graphics 'Bruker SHELXTL'
_computing_publication_material 'Bruker SHELXTL'
_computing_structure_refinement 'SHELXL-97 (Sheldrick, 1997)'
_computing_structure_solution 'SHELXS-97 (Sheldrick, 1990)'
_diffrn_ambient_temperature 125(2)
_diffrn_measured_fraction_theta_full 0.990
_diffrn_measured_fraction_theta_max 0.990
_diffrn_measurement_device_type 'CCD area detector'
_diffrn_measurement_method 'phi and omega scans'
_diffrn_radiation_monochromator graphite
_diffrn_radiation_source 'fine-focus sealed tube'
_diffrn_radiation_type MoK\a
_diffrn_radiation_wavelength 0.71073
_diffrn_reflns_av_R_equivalents 0.1800
_diffrn_reflns_av_sigmaI/netI 0.1640
_diffrn_reflns_limit_h_max 21
_diffrn_reflns_limit_h_min -21
_diffrn_reflns_limit_k_max 37
_diffrn_reflns_limit_k_min -37
_diffrn_reflns_limit_l_max 26
_diffrn_reflns_limit_l_min -26
_diffrn_reflns_number 108850
_diffrn_reflns_theta_full 31.69
_diffrn_reflns_theta_max 31.69
_diffrn_reflns_theta_min 1.81
_exptl_absorpt_coefficient_mu 14.559
_exptl_absorpt_correction_T_max 0.5297
_exptl_absorpt_correction_T_min 0.1588
_exptl_absorpt_correction_type empirical
_exptl_absorpt_process_details sadabs
_exptl_crystal_colour COLORLESS
_exptl_crystal_density_diffrn 2.508
_exptl_crystal_density_method 'not measured'
_exptl_crystal_description NEEDLE
_exptl_crystal_F_000 4464
_exptl_crystal_size_max 0.20
_exptl_crystal_size_mid 0.05
_exptl_crystal_size_min 0.05
_refine_diff_density_max 7.606
_refine_diff_density_min -4.337
_refine_diff_density_rms 0.383
_refine_ls_extinction_coef 0.00077(3)
_refine_ls_extinction_expression Fc^*^=kFc[1+0.001xFc^2^\l^3^/sin(2\q)]^-1/4^
_refine_ls_extinction_method SHELXL
_refine_ls_goodness_of_fit_ref 1.037
_refine_ls_hydrogen_treatment constr
_refine_ls_matrix_type full
_refine_ls_number_parameters 758
_refine_ls_number_reflns 21546
_refine_ls_number_restraints 0
_refine_ls_restrained_S_all 1.037
_refine_ls_R_factor_all 0.1822
_refine_ls_R_factor_gt 0.0611
_refine_ls_shift/su_max 0.001
_refine_ls_shift/su_mean 0.000
_refine_ls_structure_factor_coef Fsqd
_refine_ls_weighting_details 'calc w=1/[\s^2^(Fo^2^)+(0.0480P)^2^+0.0000P] where P=(Fo^2^+2Fc^2^)/3'
_refine_ls_weighting_scheme calc
_refine_ls_wR_factor_gt 0.1126
_refine_ls_wR_factor_ref 0.1487
_reflns_number_gt 9676
_reflns_number_total 21546
_reflns_threshold_expression >2sigma(I)
_cod_data_source_file ic8005426-file003_1.cif
_cod_data_source_block thioms10
_cod_depositor_comments
;
The following automatic conversions were performed:
'_symmetry_cell_setting' value 'Monoclinic' changed to 'monoclinic'
according to '/home/saulius/struct/CIF-dictionaries/cif_core.dic'
dictionary named 'cif_core.dic' version 2.4.1 from
2010-06-29.

'_exptl_absorpt_correction_type' value 'EMPIRICAL' changed to
'empirical' according to
'/home/saulius/struct/CIF-dictionaries/cif_core.dic' dictionary named
'cif_core.dic' version 2.4.1 from 2010-06-29.

Automatic conversion script
Id: cif_fix_enum 1527 2010-12-29 10:47:43Z saulius 
;
_cod_database_code 4305555

loop_
_symmetry_equiv_pos_as_xyz
'x, y, z'
'-x, y+1/2, -z+1/2'
'-x, -y, -z'
'x, -y-1/2, z-1/2'

loop_
_atom_site_label
_atom_site_type_symbol
_atom_site_fract_x
_atom_site_fract_y
_atom_site_fract_z
_atom_site_U_iso_or_equiv
_atom_site_adp_type
_atom_site_occupancy
_atom_site_symmetry_multiplicity
_atom_site_calc_flag
_atom_site_refinement_flags
_atom_site_disorder_assembly
_atom_site_disorder_group
Hg1 Hg 0.12074(4) 0.409249(19) -0.13858(3) 0.02880(12) Uani 1 1 d . . .
S1 S -0.0211(2) 0.39383(12) -0.09813(18) 0.0283(7) Uani 1 1 d . . .
Hg2 Hg -0.03375(4) 0.47702(2) 0.23750(3) 0.03181(13) Uani 1 1 d . . .
S2 S -0.0335(2) 0.47232(13) 0.10436(19) 0.0311(7) Uani 1 1 d . . .
Hg3 Hg 0.14546(4) 0.095994(19) 0.08846(3) 0.03125(13) Uani 1 1 d . . .
S3 S 0.0396(3) 0.13638(13) 0.15523(19) 0.0342(8) Uani 1 1 d . . .
Hg4 Hg 0.19725(4) 0.47707(2) 0.17303(3) 0.03183(13) Uani 1 1 d . . .
S4 S 0.2058(2) 0.43112(13) 0.05824(19) 0.0317(7) Uani 1 1 d . . .
Hg5 Hg 0.52163(4) 0.26466(2) 0.45892(3) 0.03264(13) Uani 1 1 d . . .
S5 S 0.4602(2) 0.26660(12) 0.32291(17) 0.0272(7) Uani 1 1 d . . .
Hg6 Hg 0.55707(4) 0.38441(2) 0.24134(3) 0.04137(15) Uani 1 1 d . . .
S6 S 0.4133(2) 0.41550(13) 0.26279(17) 0.0277(7) Uani 1 1 d . . .
O11 O 0.1036(6) 0.2503(3) -0.1989(4) 0.0261(19) Uani 1 1 d . . .
O12 O 0.1217(5) 0.3011(3) -0.0946(4) 0.0217(17) Uani 1 1 d . . .
C11 C 0.2440(10) 0.4200(6) -0.1753(8) 0.044(4) Uani 1 1 d . . .
H11A H 0.2916 0.3981 -0.1431 0.053 Uiso 1 1 calc R . .
H11B H 0.2335 0.4065 -0.2278 0.053 Uiso 1 1 calc R . .
C12 C 0.2838(13) 0.4730(7) -0.1755(14) 0.101(9) Uani 1 1 d . . .
H12A H 0.3404 0.4713 -0.1939 0.151 Uiso 1 1 calc R . .
H12B H 0.2977 0.4869 -0.1238 0.151 Uiso 1 1 calc R . .
H12C H 0.2393 0.4954 -0.2089 0.151 Uiso 1 1 calc R . .
C13 C -0.0765(8) 0.3407(5) -0.1584(6) 0.025(3) Uani 1 1 d . . .
C14 C -0.1716(8) 0.3465(5) -0.1859(7) 0.029(3) Uani 1 1 d . . .
H14A H -0.2008 0.3759 -0.1708 0.035 Uiso 1 1 calc R . .
C15 C -0.2260(10) 0.3103(6) -0.2355(7) 0.038(3) Uani 1 1 d . . .
H15A H -0.2905 0.3149 -0.2523 0.045 Uiso 1 1 calc R . .
C16 C -0.1831(9) 0.2678(6) -0.2591(8) 0.041(3) Uani 1 1 d . . .
H16A H -0.2182 0.2438 -0.2934 0.049 Uiso 1 1 calc R . .
C17 C -0.0877(8) 0.2603(5) -0.2322(7) 0.026(3) Uani 1 1 d . . .
H17A H -0.0598 0.2310 -0.2488 0.031 Uiso 1 1 calc R . .
C18 C -0.0318(8) 0.2954(4) -0.1810(7) 0.023(3) Uani 1 1 d . . .
C19 C 0.0715(9) 0.2823(4) -0.1574(6) 0.023(3) Uani 1 1 d . . .
O21 O 0.0925(6) 0.3330(3) 0.1550(4) 0.0253(18) Uani 1 1 d . . .
O22 O 0.0229(6) 0.3756(3) 0.2356(4) 0.030(2) Uani 1 1 d . . .
C21 C -0.0390(11) 0.4846(5) 0.3533(8) 0.042(4) Uani 1 1 d . . .
H21A H 0.0003 0.5138 0.3759 0.051 Uiso 1 1 calc R . .
H21B H -0.1029 0.4926 0.3559 0.051 Uiso 1 1 calc R . .
C22 C -0.0079(12) 0.4369(6) 0.3997(9) 0.060(5) Uani 1 1 d . . .
H22A H -0.0119 0.4427 0.4523 0.090 Uiso 1 1 calc R . .
H22B H 0.0558 0.4291 0.3985 0.090 Uiso 1 1 calc R . .
H22C H -0.0475 0.4079 0.3785 0.090 Uiso 1 1 calc R . .
C23 C -0.1014(8) 0.4126(5) 0.0800(6) 0.025(3) Uani 1 1 d . . .
C24 C -0.1883(9) 0.4165(6) 0.0276(7) 0.036(3) Uani 1 1 d . . .
H24A H -0.2114 0.4493 0.0096 0.043 Uiso 1 1 calc R . .
C25 C -0.2400(9) 0.3724(6) 0.0024(7) 0.037(3) Uani 1 1 d . . .
H25A H -0.2986 0.3751 -0.0315 0.044 Uiso 1 1 calc R . .
C26 C -0.2030(10) 0.3232(5) 0.0284(7) 0.039(3) Uani 1 1 d . . .
H26A H -0.2370 0.2930 0.0108 0.047 Uiso 1 1 calc R . .
C27 C -0.1166(9) 0.3189(5) 0.0800(7) 0.033(3) Uani 1 1 d . . .
H27A H -0.0921 0.2860 0.0960 0.040 Uiso 1 1 calc R . .
C28 C -0.0674(8) 0.3633(5) 0.1071(6) 0.025(3) Uani 1 1 d . . .
C29 C 0.0241(8) 0.3575(4) 0.1711(6) 0.021(2) Uani 1 1 d . . .
O31 O 0.0808(6) 0.1777(3) -0.0431(4) 0.029(2) Uani 1 1 d . . .
O32 O 0.0717(6) 0.2410(3) 0.0429(4) 0.0248(18) Uani 1 1 d . . .
C31 C 0.2321(10) 0.0516(5) 0.0309(9) 0.040(3) Uani 1 1 d . . .
H31A H 0.2315 0.0682 -0.0185 0.048 Uiso 1 1 calc R . .
H31B H 0.2961 0.0527 0.0617 0.048 Uiso 1 1 calc R . .
C32 C 0.2033(11) -0.0047(6) 0.0166(11) 0.061(5) Uani 1 1 d . . .
H32A H 0.2455 -0.0220 -0.0095 0.091 Uiso 1 1 calc R . .
H32B H 0.1407 -0.0063 -0.0152 0.091 Uiso 1 1 calc R . .
H32C H 0.2054 -0.0218 0.0652 0.091 Uiso 1 1 calc R . .
C33 C -0.0592(9) 0.1516(5) 0.0784(7) 0.033(3) Uani 1 1 d . . .
C34 C -0.1475(10) 0.1349(5) 0.0872(8) 0.039(3) Uani 1 1 d . . .
H34A H -0.1519 0.1159 0.1310 0.046 Uiso 1 1 calc R . .
C35 C -0.2285(10) 0.1464(6) 0.0309(9) 0.049(4) Uani 1 1 d . . .
H35A H -0.2869 0.1361 0.0378 0.059 Uiso 1 1 calc R . .
C36 C -0.2214(10) 0.1735(6) -0.0354(8) 0.043(4) Uani 1 1 d . . .
H36A H -0.2755 0.1802 -0.0735 0.051 Uiso 1 1 calc R . .
C37 C -0.1359(9) 0.1907(5) -0.0463(7) 0.032(3) Uani 1 1 d . . .
H37A H -0.1322 0.2091 -0.0908 0.038 Uiso 1 1 calc R . .
C38 C -0.0550(9) 0.1797(5) 0.0112(7) 0.026(3) Uani 1 1 d . . .
C39 C 0.0389(8) 0.2006(5) 0.0044(6) 0.020(2) Uani 1 1 d . . .
O41 O 0.3430(6) 0.3006(3) -0.0249(5) 0.0286(19) Uani 1 1 d . . .
O42 O 0.2685(5) 0.3149(3) 0.0692(4) 0.0242(18) Uani 1 1 d . . .
C41 C 0.1985(9) 0.5169(6) 0.2766(7) 0.036(3) Uani 1 1 d . . .
H41A H 0.1518 0.5446 0.2660 0.043 Uiso 1 1 calc R . .
H41B H 0.1803 0.4925 0.3126 0.043 Uiso 1 1 calc R . .
C42 C 0.2927(9) 0.5410(6) 0.3154(7) 0.042(4) Uani 1 1 d . . .
H42A H 0.2876 0.5585 0.3623 0.063 Uiso 1 1 calc R . .
H42B H 0.3107 0.5660 0.2809 0.063 Uiso 1 1 calc R . .
H42C H 0.3393 0.5139 0.3275 0.063 Uiso 1 1 calc R . .
C43 C 0.3298(9) 0.4282(5) 0.0641(7) 0.027(3) Uani 1 1 d . . .
C44 C 0.3834(9) 0.4739(5) 0.0803(7) 0.030(3) Uani 1 1 d . . .
H44A H 0.3549 0.5049 0.0906 0.036 Uiso 1 1 calc R . .
C45 C 0.4767(9) 0.4740(5) 0.0814(7) 0.034(3) Uani 1 1 d . . .
H45A H 0.5113 0.5044 0.0968 0.040 Uiso 1 1 calc R . .
C46 C 0.5228(11) 0.4294(6) 0.0598(8) 0.042(4) Uani 1 1 d . . .
H46A H 0.5861 0.4292 0.0594 0.051 Uiso 1 1 calc R . .
C47 C 0.4649(10) 0.3859(5) 0.0394(8) 0.038(3) Uani 1 1 d . . .
H47A H 0.4914 0.3566 0.0215 0.046 Uiso 1 1 calc R . .
C48 C 0.3728(9) 0.3818(5) 0.0431(6) 0.027(3) Uani 1 1 d . . .
C49 C 0.3224(8) 0.3291(4) 0.0259(6) 0.023(3) Uani 1 1 d . . .
O51 O 0.2822(6) 0.1847(3) 0.1237(4) 0.030(2) Uani 1 1 d . . .
O52 O 0.2723(6) 0.2354(3) 0.2250(4) 0.032(2) Uani 1 1 d . . .
C51 C 0.5876(11) 0.2617(8) 0.5774(7) 0.062(5) Uani 1 1 d . . .
H51A H 0.6305 0.2322 0.5862 0.075 Uiso 1 1 calc R . .
H51B H 0.6245 0.2934 0.5910 0.075 Uiso 1 1 calc R . .
C52 C 0.5232(11) 0.2567(7) 0.6297(8) 0.061(5) Uani 1 1 d . . .
H52A H 0.5588 0.2556 0.6825 0.091 Uiso 1 1 calc R . .
H52B H 0.4875 0.2249 0.6179 0.091 Uiso 1 1 calc R . .
H52C H 0.4814 0.2863 0.6227 0.091 Uiso 1 1 calc R . .
C53 C 0.4679(8) 0.1978(5) 0.2991(7) 0.029(3) Uani 1 1 d . . .
C54 C 0.5495(8) 0.1690(5) 0.3350(7) 0.029(3) Uani 1 1 d . . .
H54A H 0.5978 0.1855 0.3705 0.035 Uiso 1 1 calc R . .
C55 C 0.5572(9) 0.1174(5) 0.3175(7) 0.037(3) Uani 1 1 d . . .
H55A H 0.6071 0.0979 0.3461 0.044 Uiso 1 1 calc R . .
C56 C 0.4920(9) 0.0927(5) 0.2578(7) 0.034(3) Uani 1 1 d . . .
H56A H 0.5003 0.0583 0.2432 0.041 Uiso 1 1 calc R . .
C57 C 0.4148(9) 0.1219(5) 0.2215(7) 0.027(3) Uani 1 1 d . . .
H57A H 0.3699 0.1056 0.1828 0.033 Uiso 1 1 calc R . .
C58 C 0.4003(8) 0.1733(5) 0.2389(7) 0.024(3) Uani 1 1 d . . .
C59 C 0.3109(8) 0.1999(4) 0.1934(6) 0.023(3) Uani 1 1 d . . .
O61 O 0.2560(6) 0.3677(3) 0.3144(4) 0.0269(19) Uani 1 1 d . . .
O62 O 0.2871(6) 0.3155(3) 0.4190(4) 0.0259(18) Uani 1 1 d . . .
C61 C 0.6830(12) 0.3537(8) 0.2266(12) 0.084(7) Uani 1 1 d . . .
H61A H 0.6921 0.3197 0.2521 0.101 Uiso 1 1 calc R . .
H61B H 0.6768 0.3476 0.1717 0.101 Uiso 1 1 calc R . .
C62 C 0.7706(11) 0.3858(6) 0.2560(12) 0.069(5) Uani 1 1 d . . .
H62A H 0.8237 0.3675 0.2459 0.103 Uiso 1 1 calc R . .
H62B H 0.7796 0.3912 0.3109 0.103 Uiso 1 1 calc R . .
H62C H 0.7643 0.4192 0.2301 0.103 Uiso 1 1 calc R . .
C63 C 0.4451(8) 0.4128(5) 0.3667(7) 0.025(3) Uani 1 1 d . . .
C64 C 0.5250(9) 0.4416(5) 0.4060(7) 0.034(3) Uani 1 1 d . . .
H64A H 0.5585 0.4613 0.3774 0.040 Uiso 1 1 calc R . .
C65 C 0.5536(10) 0.4409(6) 0.4851(7) 0.042(4) Uani 1 1 d . . .
H65A H 0.6055 0.4609 0.5088 0.051 Uiso 1 1 calc R . .
C66 C 0.5079(9) 0.4114(6) 0.5315(7) 0.036(3) Uani 1 1 d . . .
H66A H 0.5288 0.4107 0.5852 0.043 Uiso 1 1 calc R . .
C67 C 0.4292(9) 0.3830(4) 0.4932(6) 0.026(3) Uani 1 1 d . . .
H67A H 0.3966 0.3635 0.5228 0.031 Uiso 1 1 calc R . .
C68 C 0.3973(8) 0.3824(5) 0.4130(7) 0.028(3) Uani 1 1 d . . .
C69 C 0.3070(8) 0.3529(4) 0.3793(6) 0.019(2) Uani 1 1 d . . .
Na1 Na 0.0985(3) 0.32951(18) 0.0229(2) 0.0256(10) Uani 1 1 d . . .
Na2 Na 0.2639(3) 0.33351(18) 0.1969(2) 0.0267(11) Uani 1 1 d . . .
Na3 Na 0.1155(3) 0.33664(18) 0.3423(2) 0.0248(10) Uani 1 1 d . . .
Na4 Na 0.2283(3) 0.22982(18) 0.0109(2) 0.0254(10) Uani 1 1 d . . .
Na5 Na 0.2705(3) 0.23336(18) 0.3567(2) 0.0255(10) Uani 1 1 d . . .
Na6 Na 0.1106(3) 0.24148(18) 0.1739(2) 0.0243(10) Uani 1 1 d . . .

loop_
_atom_site_aniso_label
_atom_site_aniso_U_11
_atom_site_aniso_U_22
_atom_site_aniso_U_33
_atom_site_aniso_U_23
_atom_site_aniso_U_13
_atom_site_aniso_U_12
Hg1 0.0340(3) 0.0248(3) 0.0291(3) 0.0002(2) 0.0103(2) -0.0008(2)
S1 0.0297(17) 0.0239(16) 0.0296(16) -0.0048(13) 0.0036(14) 0.0007(13)
Hg2 0.0336(3) 0.0280(3) 0.0342(3) -0.0019(2) 0.0087(2) 0.0023(2)
S2 0.0323(18) 0.0251(17) 0.0336(17) 0.0028(14) 0.0033(14) 0.0027(14)
Hg3 0.0386(3) 0.0257(3) 0.0311(3) -0.0016(2) 0.0114(2) -0.0015(2)
S3 0.050(2) 0.0267(17) 0.0299(17) 0.0016(14) 0.0172(16) -0.0022(15)
Hg4 0.0306(3) 0.0313(3) 0.0327(3) -0.0073(2) 0.0054(2) 0.0014(2)
S4 0.0298(18) 0.0299(18) 0.0317(17) -0.0057(14) -0.0002(14) 0.0038(14)
Hg5 0.0369(3) 0.0361(3) 0.0233(2) -0.0010(2) 0.0036(2) -0.0021(2)
S5 0.0317(17) 0.0278(17) 0.0226(15) -0.0014(13) 0.0071(13) 0.0002(14)
Hg6 0.0301(3) 0.0558(4) 0.0388(3) -0.0133(3) 0.0091(2) 0.0053(3)
S6 0.0286(17) 0.0312(18) 0.0245(15) 0.0053(13) 0.0089(13) 0.0030(13)
O11 0.026(5) 0.030(5) 0.022(4) -0.004(3) 0.005(4) 0.002(4)
O12 0.027(5) 0.020(4) 0.018(4) -0.002(3) 0.004(3) -0.001(3)
C11 0.056(10) 0.041(9) 0.043(8) 0.002(7) 0.029(8) -0.010(7)
C12 0.075(14) 0.035(10) 0.21(3) 0.005(13) 0.079(17) 0.001(10)
C13 0.030(7) 0.031(7) 0.014(5) 0.000(5) 0.004(5) 0.004(5)
C14 0.023(7) 0.032(7) 0.036(7) -0.007(6) 0.012(6) 0.007(5)
C15 0.027(7) 0.051(9) 0.034(8) -0.006(7) 0.004(6) 0.001(7)
C16 0.027(7) 0.041(8) 0.048(9) -0.002(7) -0.002(6) -0.014(7)
C17 0.021(6) 0.031(7) 0.028(6) -0.006(5) 0.013(5) -0.011(5)
C18 0.022(6) 0.016(6) 0.033(7) 0.002(5) 0.011(5) 0.003(5)
C19 0.036(7) 0.021(6) 0.013(5) 0.002(5) 0.006(5) 0.001(5)
O21 0.027(5) 0.025(4) 0.025(4) -0.005(3) 0.007(4) 0.006(4)
O22 0.041(5) 0.030(5) 0.022(4) -0.003(4) 0.011(4) 0.014(4)
C21 0.067(11) 0.027(7) 0.039(8) 0.005(6) 0.025(8) 0.019(7)
C22 0.079(13) 0.056(11) 0.043(9) -0.007(8) 0.013(9) 0.016(9)
C23 0.021(6) 0.032(7) 0.021(6) 0.002(5) 0.005(5) 0.008(5)
C24 0.030(7) 0.047(9) 0.030(7) 0.009(6) 0.005(6) 0.019(6)
C25 0.025(7) 0.051(9) 0.030(7) -0.009(6) -0.003(6) -0.007(7)
C26 0.049(9) 0.030(8) 0.029(7) -0.013(6) -0.009(6) 0.002(7)
C27 0.042(8) 0.025(7) 0.034(7) -0.003(6) 0.013(6) -0.001(6)
C28 0.027(7) 0.030(7) 0.018(6) 0.000(5) 0.003(5) -0.002(5)
C29 0.021(6) 0.022(6) 0.015(5) 0.007(5) -0.002(5) -0.001(5)
O31 0.032(5) 0.038(5) 0.020(4) -0.003(4) 0.009(4) 0.002(4)
O32 0.032(5) 0.030(5) 0.014(4) 0.000(3) 0.008(3) -0.007(4)
C31 0.035(8) 0.037(8) 0.055(9) -0.013(7) 0.023(7) -0.007(6)
C32 0.041(9) 0.044(10) 0.103(14) -0.024(10) 0.027(10) -0.005(8)
C33 0.041(8) 0.029(7) 0.031(7) -0.004(6) 0.011(6) -0.002(6)
C34 0.038(8) 0.041(8) 0.044(8) -0.003(7) 0.024(7) -0.006(7)
C35 0.025(8) 0.054(10) 0.070(11) -0.006(8) 0.016(8) -0.012(7)
C36 0.030(8) 0.052(10) 0.045(9) -0.009(7) 0.008(7) -0.020(7)
C37 0.028(7) 0.035(8) 0.033(7) -0.001(6) 0.009(6) 0.002(6)
C38 0.037(7) 0.021(6) 0.020(6) 0.000(5) 0.004(5) -0.005(5)
C39 0.013(5) 0.030(7) 0.016(5) 0.001(5) 0.003(4) 0.002(5)
O41 0.026(5) 0.027(5) 0.033(5) -0.005(4) 0.008(4) -0.005(4)
O42 0.029(5) 0.028(5) 0.020(4) 0.000(3) 0.014(4) 0.001(4)
C41 0.041(8) 0.047(9) 0.017(6) -0.009(6) 0.002(6) -0.006(7)
C42 0.033(8) 0.062(10) 0.028(7) -0.006(7) 0.003(6) 0.008(7)
C43 0.036(7) 0.024(6) 0.019(6) 0.002(5) 0.000(5) -0.005(6)
C44 0.036(8) 0.025(7) 0.031(7) -0.001(5) 0.010(6) 0.010(6)
C45 0.035(8) 0.027(7) 0.040(8) 0.001(6) 0.012(6) -0.001(6)
C46 0.047(9) 0.043(9) 0.042(8) 0.002(7) 0.020(7) -0.008(7)
C47 0.040(8) 0.031(8) 0.050(9) -0.010(6) 0.022(7) -0.009(6)
C48 0.034(7) 0.040(8) 0.008(5) -0.003(5) 0.006(5) -0.005(6)
C49 0.030(7) 0.016(6) 0.022(6) 0.004(5) 0.005(5) 0.000(5)
O51 0.036(5) 0.032(5) 0.017(4) 0.004(4) -0.002(4) -0.002(4)
O52 0.040(5) 0.040(5) 0.022(4) 0.002(4) 0.017(4) 0.010(4)
C51 0.055(10) 0.112(15) 0.012(6) -0.004(8) -0.010(7) -0.035(10)
C52 0.055(11) 0.097(14) 0.027(8) -0.007(8) 0.006(8) 0.009(10)
C53 0.025(7) 0.040(8) 0.019(6) 0.007(5) 0.002(5) 0.006(6)
C54 0.023(7) 0.039(8) 0.026(6) -0.003(6) 0.004(5) 0.010(6)
C55 0.036(8) 0.033(8) 0.034(7) -0.001(6) -0.006(6) 0.014(6)
C56 0.033(8) 0.034(8) 0.034(7) -0.002(6) 0.004(6) 0.016(6)
C57 0.030(7) 0.022(6) 0.030(7) -0.003(5) 0.008(6) -0.005(5)
C58 0.022(6) 0.029(7) 0.025(6) 0.003(5) 0.010(5) 0.001(5)
C59 0.032(7) 0.019(6) 0.021(6) 0.002(5) 0.008(5) -0.004(5)
O61 0.027(5) 0.034(5) 0.018(4) 0.006(4) 0.003(4) -0.009(4)
O62 0.032(5) 0.024(4) 0.024(4) 0.006(3) 0.011(4) 0.000(4)
C61 0.049(12) 0.106(17) 0.096(15) -0.031(13) 0.015(11) 0.024(11)
C62 0.044(10) 0.042(10) 0.125(17) 0.019(10) 0.029(11) 0.021(8)
C63 0.023(6) 0.023(6) 0.028(6) 0.003(5) 0.005(5) 0.001(5)
C64 0.038(8) 0.029(7) 0.035(7) -0.002(6) 0.010(6) -0.008(6)
C65 0.033(8) 0.067(11) 0.023(7) -0.007(7) 0.000(6) -0.009(7)
C66 0.023(7) 0.055(9) 0.025(7) 0.000(6) -0.003(5) 0.006(6)
C67 0.039(7) 0.016(6) 0.019(6) -0.001(5) -0.003(5) 0.000(5)
C68 0.026(7) 0.021(6) 0.036(7) -0.005(5) 0.006(6) -0.001(5)
C69 0.020(6) 0.021(6) 0.020(6) -0.006(5) 0.009(5) 0.002(5)
Na1 0.031(3) 0.026(3) 0.020(2) 0.0013(19) 0.006(2) 0.002(2)
Na2 0.029(3) 0.030(3) 0.021(2) -0.001(2) 0.007(2) -0.003(2)
Na3 0.026(3) 0.025(3) 0.023(2) 0.0031(19) 0.005(2) 0.002(2)
Na4 0.032(3) 0.028(3) 0.017(2) -0.0020(19) 0.008(2) -0.004(2)
Na5 0.031(3) 0.028(3) 0.018(2) 0.0037(19) 0.007(2) 0.003(2)
Na6 0.029(3) 0.026(3) 0.017(2) -0.0003(19) 0.0042(19) 0.003(2)

loop_
_atom_type_symbol
_atom_type_description
_atom_type_scat_dispersion_real
_atom_type_scat_dispersion_imag
_atom_type_scat_source
C C 0.0033 0.0016 'International Tables Vol C Tables 4.2.6.8 and 6.1.1.4'
H H 0.0000 0.0000 'International Tables Vol C Tables 4.2.6.8 and 6.1.1.4'
O O 0.0106 0.0060 'International Tables Vol C Tables 4.2.6.8 and 6.1.1.4'
Na Na 0.0362 0.0249 'International Tables Vol C Tables 4.2.6.8 and 6.1.1.4'
S S 0.1246 0.1234 'International Tables Vol C Tables 4.2.6.8 and 6.1.1.4'
Hg Hg -2.3894 9.2266 'International Tables Vol C Tables 4.2.6.8 and 6.1.1.4'

loop_
_geom_angle_atom_site_label_1
_geom_angle_atom_site_label_2
_geom_angle_atom_site_label_3
_geom_angle
_geom_angle_site_symmetry_1
_geom_angle_site_symmetry_3
_geom_angle_publ_flag
C11 Hg1 S1 178.0(4) . . ?
C11 Hg1 Hg2 88.6(4) . 3_565 ?
S1 Hg1 Hg2 92.63(8) . 3_565 ?
C11 Hg1 Na1 124.9(4) . . ?
S1 Hg1 Na1 54.49(11) . . ?
Hg2 Hg1 Na1 141.71(7) 3_565 . ?
C13 S1 Hg1 104.5(4) . . ?
C13 S1 Na1 97.2(4) . . ?
Hg1 S1 Na1 84.14(13) . . ?
C21 Hg2 S2 176.9(4) . . ?
C21 Hg2 Hg1 109.2(3) . 3_565 ?
S2 Hg2 Hg1 67.86(8) . 3_565 ?
C23 S2 Hg2 98.8(4) . . ?
C31 Hg3 S3 173.3(4) . . ?
C33 S3 Hg3 102.7(4) . . ?
C33 S3 Na6 95.4(4) . . ?
Hg3 S3 Na6 101.46(14) . . ?
C41 Hg4 S4 176.5(4) . . ?
C41 Hg4 Na2 114.8(4) . . ?
S4 Hg4 Na2 63.67(10) . . ?
C43 S4 Hg4 103.0(4) . . ?
C43 S4 Na1 116.6(4) . . ?
Hg4 S4 Na1 118.10(15) . . ?
C51 Hg5 S5 175.0(5) . . ?
C51 Hg5 Na5 129.9(4) . . ?
S5 Hg5 Na5 54.59(10) . . ?
C53 S5 Hg5 100.8(4) . . ?
C53 S5 Na5 83.6(4) . . ?
Hg5 S5 Na5 86.77(12) . . ?
C61 Hg6 S6 176.8(7) . . ?
C63 S6 Hg6 97.1(4) . . ?
C63 S6 Na2 111.1(4) . . ?
Hg6 S6 Na2 107.24(14) . . ?
C19 O11 Na6 128.6(7) . 4_565 ?
C19 O11 Na3 116.3(7) . 4_565 ?
Na6 O11 Na3 112.3(4) 4_565 4_565 ?
C19 O11 Na5 97.4(7) . 4_565 ?
Na6 O11 Na5 96.4(3) 4_565 4_565 ?
Na3 O11 Na5 92.3(3) 4_565 4_565 ?
C19 O12 Na1 136.9(7) . . ?
C19 O12 Na5 86.7(7) . 4_565 ?
Na1 O12 Na5 134.3(4) . 4_565 ?
C19 O12 Na4 117.3(7) . . ?
Na1 O12 Na4 77.1(3) . . ?
Na5 O12 Na4 68.5(2) 4_565 . ?
C12 C11 Hg1 119.8(11) . . ?
C14 C13 C18 118.8(11) . . ?
C14 C13 S1 114.2(9) . . ?
C18 C13 S1 127.0(9) . . ?
C13 C14 C15 122.5(12) . . ?
C16 C15 C14 118.8(12) . . ?
C15 C16 C17 120.4(13) . . ?
C16 C17 C18 121.9(12) . . ?
C17 C18 C13 117.5(11) . . ?
C17 C18 C19 115.9(10) . . ?
C13 C18 C19 126.6(11) . . ?
O11 C19 O12 122.3(11) . . ?
O11 C19 C18 117.8(10) . . ?
O12 C19 C18 119.7(10) . . ?
O11 C19 Na5 57.1(6) . 4_565 ?
O12 C19 Na5 67.2(6) . 4_565 ?
C18 C19 Na5 168.0(7) . 4_565 ?
O11 C19 Na3 42.3(5) . 4_565 ?
O12 C19 Na3 106.8(7) . 4_565 ?
C18 C19 Na3 114.3(7) . 4_565 ?
Na5 C19 Na3 70.1(3) 4_565 4_565 ?
C29 O21 Na6 121.5(7) . . ?
C29 O21 Na1 117.1(7) . . ?
Na6 O21 Na1 94.3(3) . . ?
C29 O21 Na2 137.6(7) . . ?
Na6 O21 Na2 83.6(3) . . ?
Na1 O21 Na2 91.7(3) . . ?
C29 O22 Na3 118.1(7) . . ?
C22 C21 Hg2 113.4(9) . . ?
C28 C23 C24 119.3(12) . . ?
C28 C23 S2 122.8(9) . . ?
C24 C23 S2 117.7(10) . . ?
C25 C24 C23 120.6(12) . . ?
C24 C25 C26 118.9(12) . . ?
C27 C26 C25 120.9(12) . . ?
C28 C27 C26 119.7(12) . . ?
C27 C28 C23 120.5(11) . . ?
C27 C28 C29 118.5(11) . . ?
C23 C28 C29 121.0(10) . . ?
O22 C29 O21 125.0(10) . . ?
O22 C29 C28 116.6(10) . . ?
O21 C29 C28 118.4(10) . . ?
O22 C29 Na3 41.1(5) . . ?
O21 C29 Na3 87.2(6) . . ?
C28 C29 Na3 147.8(8) . . ?
C39 O31 Na3 155.4(7) . 4_565 ?
C39 O31 Na4 90.5(7) . . ?
Na3 O31 Na4 94.3(3) 4_565 . ?
C39 O32 Na6 122.1(7) . . ?
C39 O32 Na1 139.5(7) . . ?
Na6 O32 Na1 98.1(3) . . ?
C39 O32 Na4 92.2(6) . . ?
Na6 O32 Na4 101.9(3) . . ?
Na1 O32 Na4 83.1(3) . . ?
C32 C31 Hg3 114.4(9) . . ?
C38 C33 C34 118.1(12) . . ?
C38 C33 S3 124.9(10) . . ?
C34 C33 S3 117.0(10) . . ?
C35 C34 C33 120.7(13) . . ?
C36 C35 C34 119.5(13) . . ?
C37 C36 C35 121.6(14) . . ?
C36 C37 C38 118.5(13) . . ?
C37 C38 C33 121.5(12) . . ?
C37 C38 C39 120.5(10) . . ?
C33 C38 C39 117.9(11) . . ?
O32 C39 O31 122.8(10) . . ?
O32 C39 C38 118.9(10) . . ?
O31 C39 C38 118.2(10) . . ?
O32 C39 Na4 61.5(6) . . ?
O31 C39 Na4 62.5(6) . . ?
C38 C39 Na4 171.3(8) . . ?
O32 C39 Na6 37.8(5) . . ?
O31 C39 Na6 132.3(7) . . ?
C38 C39 Na6 98.7(6) . . ?
Na4 C39 Na6 76.5(3) . . ?
C49 O41 Na5 138.0(8) . 4_565 ?
C49 O41 Na4 87.1(7) . . ?
Na5 O41 Na4 77.1(3) 4_565 . ?
C49 O42 Na2 133.6(7) . . ?
C49 O42 Na4 96.9(7) . . ?
Na2 O42 Na4 122.6(4) . . ?
C49 O42 Na1 118.5(7) . . ?
Na2 O42 Na1 92.2(3) . . ?
Na4 O42 Na1 82.3(3) . . ?
C42 C41 Hg4 114.5(9) . . ?
C44 C43 C48 118.8(12) . . ?
C44 C43 S4 119.3(10) . . ?
C48 C43 S4 121.4(9) . . ?
C45 C44 C43 121.3(12) . . ?
C44 C45 C46 122.2(13) . . ?
C47 C46 C45 114.1(13) . . ?
C48 C47 C46 126.6(13) . . ?
C47 C48 C43 116.7(12) . . ?
C47 C48 C49 119.5(11) . . ?
C43 C48 C49 123.7(11) . . ?
O41 C49 O42 123.9(10) . . ?
O41 C49 C48 117.9(10) . . ?
O42 C49 C48 117.9(10) . . ?
O41 C49 Na4 67.1(6) . . ?
O42 C49 Na4 56.9(6) . . ?
C48 C49 Na4 173.9(8) . . ?
C59 O51 Na4 131.9(7) . . ?
C59 O52 Na6 113.2(8) . . ?
C59 O52 Na5 122.4(7) . . ?
Na6 O52 Na5 98.2(3) . . ?
C59 O52 Na2 128.5(7) . . ?
Na6 O52 Na2 82.0(3) . . ?
Na5 O52 Na2 101.9(3) . . ?
C52 C51 Hg5 114.8(10) . . ?
C54 C53 C58 118.7(12) . . ?
C54 C53 S5 119.0(10) . . ?
C58 C53 S5 121.9(9) . . ?
C55 C54 C53 120.0(12) . . ?
C54 C55 C56 121.9(12) . . ?
C57 C56 C55 116.9(12) . . ?
C58 C57 C56 124.1(12) . . ?
C57 C58 C53 118.0(11) . . ?
C57 C58 C59 117.6(11) . . ?
C53 C58 C59 124.4(11) . . ?
O52 C59 O51 124.6(11) . . ?
O52 C59 C58 120.0(10) . . ?
O51 C59 C58 115.3(10) . . ?
O52 C59 Na6 44.6(6) . . ?
O51 C59 Na6 84.5(7) . . ?
C58 C59 Na6 153.5(7) . . ?
C69 O61 Na2 124.6(7) . . ?
C69 O61 Na3 94.0(6) . . ?
Na2 O61 Na3 107.2(3) . . ?
C69 O62 Na4 160.3(7) . 4_566 ?
C69 O62 Na5 115.0(7) . . ?
Na4 O62 Na5 82.7(3) 4_566 . ?
C69 O62 Na3 82.7(7) . . ?
Na4 O62 Na3 89.9(3) 4_566 . ?
Na5 O62 Na3 87.5(3) . . ?
C62 C61 Hg6 117.6(12) . . ?
C64 C63 C68 117.3(11) . . ?
C64 C63 S6 118.2(9) . . ?
C68 C63 S6 124.5(9) . . ?
C65 C64 C63 121.2(12) . . ?
C64 C65 C66 122.4(13) . . ?
C65 C66 C67 116.6(11) . . ?
C68 C67 C66 123.1(12) . . ?
C67 C68 C63 119.3(11) . . ?
C67 C68 C69 117.6(11) . . ?
C63 C68 C69 122.9(11) . . ?
O62 C69 O61 124.4(10) . . ?
O62 C69 C68 116.7(10) . . ?
O61 C69 C68 118.9(10) . . ?
O62 C69 Na3 70.4(6) . . ?
O61 C69 Na3 58.6(6) . . ?
C68 C69 Na3 155.8(8) . . ?
O62 C69 Na5 43.4(5) . . ?
O61 C69 Na5 97.2(7) . . ?
C68 C69 Na5 130.2(7) . . ?
Na3 C69 Na5 71.7(3) . . ?
O12 Na1 O32 84.2(3) . . ?
O12 Na1 O21 162.6(3) . . ?
O32 Na1 O21 80.8(3) . . ?
O12 Na1 O42 84.5(3) . . ?
O32 Na1 O42 89.8(3) . . ?
O21 Na1 O42 86.7(3) . . ?
O12 Na1 S1 72.7(2) . . ?
O32 Na1 S1 123.9(3) . . ?
O21 Na1 S1 123.4(3) . . ?
O42 Na1 S1 135.5(3) . . ?
O12 Na1 S4 106.1(3) . . ?
O32 Na1 S4 153.7(3) . . ?
O21 Na1 S4 84.2(2) . . ?
O42 Na1 S4 67.8(2) . . ?
S1 Na1 S4 82.38(14) . . ?
O12 Na1 Na4 58.5(2) . . ?
O32 Na1 Na4 50.8(2) . . ?
O21 Na1 Na4 104.7(2) . . ?
O42 Na1 Na4 48.2(2) . . ?
S1 Na1 Na4 130.94(17) . . ?
S4 Na1 Na4 113.77(18) . . ?
O12 Na1 Na2 126.6(3) . . ?
O32 Na1 Na2 90.0(2) . . ?
O21 Na1 Na2 45.1(2) . . ?
O42 Na1 Na2 42.37(19) . . ?
S1 Na1 Na2 144.38(18) . . ?
S4 Na1 Na2 64.24(13) . . ?
Na4 Na1 Na2 77.20(15) . . ?
O12 Na1 Na6 120.2(3) . . ?
O32 Na1 Na6 40.2(2) . . ?
O21 Na1 Na6 42.8(2) . . ?
O42 Na1 Na6 77.2(2) . . ?
S1 Na1 Na6 147.27(19) . . ?
S4 Na1 Na6 117.62(16) . . ?
Na4 Na1 Na6 67.33(14) . . ?
Na2 Na1 Na6 55.21(12) . . ?
O12 Na1 Hg1 52.8(2) . . ?
O32 Na1 Hg1 136.0(2) . . ?
O21 Na1 Hg1 143.2(3) . . ?
O42 Na1 Hg1 94.5(2) . . ?
S1 Na1 Hg1 41.37(8) . . ?
S4 Na1 Hg1 62.66(10) . . ?
Na4 Na1 Hg1 103.26(14) . . ?
Na2 Na1 Hg1 121.43(15) . . ?
Na6 Na1 Hg1 170.19(17) . . ?
O61 Na2 O42 169.3(4) . . ?
O61 Na2 O21 90.7(3) . . ?
O42 Na2 O21 87.9(3) . . ?
O61 Na2 O52 101.8(3) . . ?
O42 Na2 O52 88.9(3) . . ?
O21 Na2 O52 93.1(3) . . ?
O61 Na2 S6 64.8(2) . . ?
O42 Na2 S6 109.3(3) . . ?
O21 Na2 S6 135.5(3) . . ?
O52 Na2 S6 126.7(3) . . ?
O61 Na2 Na6 102.2(3) . . ?
O42 Na2 Na6 84.6(2) . . ?
O21 Na2 Na6 47.1(2) . . ?
O52 Na2 Na6 46.2(2) . . ?
S6 Na2 Na6 165.26(18) . . ?
O61 Na2 Na1 130.7(3) . . ?
O42 Na2 Na1 45.5(2) . . ?
O21 Na2 Na1 43.2(2) . . ?
O52 Na2 Na1 97.9(2) . . ?
S6 Na2 Na1 130.85(17) . . ?
Na6 Na2 Na1 62.55(13) . . ?
O61 Na2 Na3 37.1(2) . . ?
O42 Na2 Na3 145.8(3) . . ?
O21 Na2 Na3 59.3(2) . . ?
O52 Na2 Na3 84.0(2) . . ?
S6 Na2 Na3 101.62(15) . . ?
Na6 Na2 Na3 66.49(13) . . ?
Na1 Na2 Na3 102.52(15) . . ?
O61 Na2 Hg4 70.6(2) . . ?
O42 Na2 Hg4 98.8(2) . . ?
O21 Na2 Hg4 75.6(2) . . ?
O52 Na2 Hg4 166.0(2) . . ?
S6 Na2 Hg4 61.70(10) . . ?
Na6 Na2 Hg4 122.49(16) . . ?
Na1 Na2 Hg4 79.58(12) . . ?
Na3 Na2 Hg4 83.12(12) . . ?
O61 Na2 Na5 64.7(2) . . ?
O42 Na2 Na5 126.0(3) . . ?
O21 Na2 Na5 94.0(2) . . ?
O52 Na2 Na5 37.14(19) . . ?
S6 Na2 Na5 106.35(15) . . ?
Na6 Na2 Na5 59.98(13) . . ?
Na1 Na2 Na5 122.53(16) . . ?
Na3 Na2 Na5 54.39(11) . . ?
Hg4 Na2 Na5 133.93(14) . . ?
O61 Na2 Na4 160.1(3) . . ?
O42 Na2 Na4 29.3(2) . . ?
O21 Na2 Na4 80.0(2) . . ?
O52 Na2 Na4 61.6(2) . . ?
S6 Na2 Na4 133.12(16) . . ?
Na6 Na2 Na4 58.69(12) . . ?
Na1 Na2 Na4 48.76(11) . . ?
Na3 Na2 Na4 125.04(15) . . ?
Hg4 Na2 Na4 122.88(13) . . ?
Na5 Na2 Na4 98.18(14) . . ?
O31 Na3 O22 127.3(4) 4_566 . ?
O31 Na3 O11 96.6(3) 4_566 4_566 ?
O22 Na3 O11 99.6(3) . 4_566 ?
O31 Na3 O61 129.7(3) 4_566 . ?
O22 Na3 O61 93.4(3) . . ?
O11 Na3 O61 105.0(3) 4_566 . ?
O31 Na3 O62 83.6(3) 4_566 . ?
O22 Na3 O62 146.4(3) . . ?
O11 Na3 O62 87.7(3) 4_566 . ?
O61 Na3 O62 53.1(3) . . ?
O31 Na3 C69 104.0(3) 4_566 . ?
O22 Na3 C69 120.5(4) . . ?
O11 Na3 C69 102.4(3) 4_566 . ?
O61 Na3 C69 27.5(3) . . ?
O62 Na3 C69 26.9(3) . . ?
O31 Na3 C29 142.0(4) 4_566 . ?
O22 Na3 C29 20.8(3) . . ?
O11 Na3 C29 82.5(3) 4_566 . ?
O61 Na3 C29 86.3(3) . . ?
O62 Na3 C29 134.0(3) . . ?
C69 Na3 C29 113.3(3) . . ?
O31 Na3 C19 75.4(3) 4_566 4_566 ?
O22 Na3 C19 110.0(3) . 4_566 ?
O11 Na3 C19 21.4(3) 4_566 4_566 ?
O61 Na3 C19 121.3(3) . 4_566 ?
O62 Na3 C19 88.5(3) . 4_566 ?
C69 Na3 C19 110.3(4) . 4_566 ?
C29 Na3 C19 97.3(3) . 4_566 ?
O31 Na3 Na5 95.4(3) 4_566 . ?
O22 Na3 Na5 130.4(3) . . ?
O11 Na3 Na5 45.3(2) 4_566 . ?
O61 Na3 Na5 71.3(2) . . ?
O62 Na3 Na5 43.0(2) . . ?
C69 Na3 Na5 58.7(3) . . ?
C29 Na3 Na5 109.5(3) . . ?
C19 Na3 Na5 52.2(2) 4_566 . ?
O31 Na3 Na4 46.1(2) 4_566 4_566 ?
O22 Na3 Na4 172.0(3) . 4_566 ?
O11 Na3 Na4 78.1(2) 4_566 4_566 ?
O61 Na3 Na4 94.5(2) . 4_566 ?
O62 Na3 Na4 41.54(19) . 4_566 ?
C69 Na3 Na4 67.5(3) . 4_566 ?
C29 Na3 Na4 160.2(3) . 4_566 ?
C19 Na3 Na4 65.4(2) 4_566 4_566 ?
Na5 Na3 Na4 52.78(12) . 4_566 ?
O31 Na3 Na2 156.1(3) 4_566 . ?
O22 Na3 Na2 76.5(2) . . ?
O11 Na3 Na2 77.1(2) 4_566 . ?
O61 Na3 Na2 35.7(2) . . ?
O62 Na3 Na2 73.3(2) . . ?
C69 Na3 Na2 56.3(2) . . ?
C29 Na3 Na2 60.8(2) . . ?
C19 Na3 Na2 97.7(2) 4_566 . ?
Na5 Na3 Na2 63.64(13) . . ?
Na4 Na3 Na2 110.13(15) 4_566 . ?
O31 Na3 Na6 129.6(3) 4_566 . ?
O22 Na3 Na6 74.3(2) . . ?
O11 Na3 Na6 33.6(2) 4_566 . ?
O61 Na3 Na6 84.7(2) . . ?
O62 Na3 Na6 96.7(2) . . ?
C69 Na3 Na6 96.5(3) . . ?
C29 Na3 Na6 54.1(2) . . ?
C19 Na3 Na6 54.3(2) 4_566 . ?
Na5 Na3 Na6 57.86(12) . . ?
Na4 Na3 Na6 106.26(15) 4_566 . ?
Na2 Na3 Na6 50.06(11) . . ?
O51 Na4 O62 104.8(3) . 4_565 ?
O51 Na4 O42 94.4(3) . . ?
O62 Na4 O42 130.8(3) 4_565 . ?
O51 Na4 O32 90.5(3) . . ?
O62 Na4 O32 136.5(3) 4_565 . ?
O42 Na4 O32 86.9(3) . . ?
O51 Na4 O31 99.1(3) . . ?
O62 Na4 O31 84.1(3) 4_565 . ?
O42 Na4 O31 137.4(3) . . ?
O32 Na4 O31 53.0(3) . . ?
O51 Na4 O41 116.4(3) . . ?
O62 Na4 O41 79.0(3) 4_565 . ?
O42 Na4 O41 52.0(3) . . ?
O32 Na4 O41 130.1(3) . . ?
O31 Na4 O41 143.4(3) . . ?
O51 Na4 O12 159.3(3) . . ?
O62 Na4 O12 95.3(3) 4_565 . ?
O42 Na4 O12 75.4(3) . . ?
O32 Na4 O12 71.3(3) . . ?
O31 Na4 O12 78.0(3) . . ?
O41 Na4 O12 71.7(3) . . ?
O51 Na4 C39 92.3(3) . . ?
O62 Na4 C39 111.0(3) 4_565 . ?
O42 Na4 C39 113.0(3) . . ?
O32 Na4 C39 26.4(3) . . ?
O31 Na4 C39 26.9(3) . . ?
O41 Na4 C39 146.8(3) . . ?
O12 Na4 C39 75.8(3) . . ?
O51 Na4 C49 107.6(3) . . ?
O62 Na4 C49 104.8(3) 4_565 . ?
O42 Na4 C49 26.2(3) . . ?
O32 Na4 C49 109.0(3) . . ?
O31 Na4 C49 148.2(4) . . ?
O41 Na4 C49 25.8(3) . . ?
O12 Na4 C49 70.9(3) . . ?
C39 Na4 C49 132.7(4) . . ?
O51 Na4 Na5 146.0(3) . 4_565 ?
O62 Na4 Na5 49.1(2) 4_565 4_565 ?
O42 Na4 Na5 91.6(2) . 4_565 ?
O32 Na4 Na5 123.2(3) . 4_565 ?
O31 Na4 Na5 98.8(2) . 4_565 ?
O41 Na4 Na5 46.4(2) . 4_565 ?
O12 Na4 Na5 53.69(19) . 4_565 ?
C39 Na4 Na5 115.9(3) . 4_565 ?
C49 Na4 Na5 67.9(3) . 4_565 ?
O51 Na4 Na1 115.5(3) . . ?
O62 Na4 Na1 139.7(3) 4_565 . ?
O42 Na4 Na1 49.5(2) . . ?
O32 Na4 Na1 46.1(2) . . ?
O31 Na4 Na1 88.4(2) . . ?
O41 Na4 Na1 84.1(2) . . ?
O12 Na4 Na1 44.43(18) . . ?
C39 Na4 Na1 67.8(3) . . ?
C49 Na4 Na1 64.9(3) . . ?
Na5 Na4 Na1 93.57(17) 4_565 . ?
O51 Na4 Na3 120.3(3) . 4_565 ?
O62 Na4 Na3 48.5(2) 4_565 4_565 ?
O42 Na4 Na3 145.1(3) . 4_565 ?
O32 Na4 Na3 88.4(2) . 4_565 ?
O31 Na4 Na3 39.61(19) . 4_565 ?
O41 Na4 Na3 109.0(2) . 4_565 ?
O12 Na4 Na3 70.33(19) . 4_565 ?
C39 Na4 Na3 65.0(2) . 4_565 ?
C49 Na4 Na3 128.9(3) . 4_565 ?
Na5 Na4 Na3 62.71(13) 4_565 4_565 ?
Na1 Na4 Na3 105.62(16) . 4_565 ?
O41 Na5 O52 144.3(4) 4_566 . ?
O41 Na5 O62 85.9(3) 4_566 . ?
O52 Na5 O62 115.2(3) . . ?
O41 Na5 O11 129.8(3) 4_566 4_566 ?
O52 Na5 O11 80.6(3) . 4_566 ?
O62 Na5 O11 91.3(3) . 4_566 ?
O41 Na5 O12 79.6(3) 4_566 4_566 ?
O52 Na5 O12 121.9(3) . 4_566 ?
O62 Na5 O12 98.2(3) . 4_566 ?
O11 Na5 O12 51.2(3) 4_566 4_566 ?
O41 Na5 C19 105.7(3) 4_566 4_566 ?
O52 Na5 C19 99.3(3) . 4_566 ?
O62 Na5 C19 99.0(3) . 4_566 ?
O11 Na5 C19 25.5(3) 4_566 4_566 ?
O12 Na5 C19 26.1(3) 4_566 4_566 ?
O41 Na5 Na4 56.5(2) 4_566 4_566 ?
O52 Na5 Na4 158.1(3) . 4_566 ?
O62 Na5 Na4 48.2(2) . 4_566 ?
O11 Na5 Na4 85.3(2) 4_566 4_566 ?
O12 Na5 Na4 57.8(2) 4_566 4_566 ?
C19 Na5 Na4 73.4(2) 4_566 4_566 ?
O41 Na5 S5 92.0(3) 4_566 . ?
O52 Na5 S5 65.3(2) . . ?
O62 Na5 S5 81.2(2) . . ?
O11 Na5 S5 137.2(2) 4_566 . ?
O12 Na5 S5 171.5(2) 4_566 . ?
C19 Na5 S5 162.3(3) 4_566 . ?
Na4 Na5 S5 117.51(18) 4_566 . ?
O41 Na5 C69 102.8(3) 4_566 . ?
O52 Na5 C69 93.8(3) . . ?
O62 Na5 C69 21.6(3) . . ?
O11 Na5 C69 90.7(3) 4_566 . ?
O12 Na5 C69 114.2(3) 4_566 . ?
C19 Na5 C69 106.7(3) 4_566 . ?
Na4 Na5 C69 69.6(2) 4_566 . ?
S5 Na5 C69 67.7(2) . . ?
O41 Na5 Na3 120.9(3) 4_566 . ?
O52 Na5 Na3 94.0(3) . . ?
O62 Na5 Na3 49.5(2) . . ?
O11 Na5 Na3 42.4(2) 4_566 . ?
O12 Na5 Na3 72.6(2) 4_566 . ?
C19 Na5 Na3 57.7(3) 4_566 . ?
Na4 Na5 Na3 64.51(14) 4_566 . ?
S5 Na5 Na3 112.54(17) . . ?
C69 Na5 Na3 49.6(2) . . ?
O41 Na5 Na6 158.4(3) 4_566 . ?
O52 Na5 Na6 40.9(2) . . ?
O62 Na5 Na6 110.7(2) . . ?
O11 Na5 Na6 40.1(2) 4_566 . ?
O12 Na5 Na6 84.2(2) 4_566 . ?
C19 Na5 Na6 59.3(2) 4_566 . ?
Na4 Na5 Na6 124.63(18) 4_566 . ?
S5 Na5 Na6 103.91(14) . . ?
C69 Na5 Na6 96.8(2) . . ?
Na3 Na5 Na6 66.60(13) . . ?
O41 Na5 Hg5 56.5(2) 4_566 . ?
O52 Na5 Hg5 103.7(3) . . ?
O62 Na5 Hg5 66.7(2) . . ?
O11 Na5 Hg5 157.5(3) 4_566 . ?
O12 Na5 Hg5 133.5(2) 4_566 . ?
C19 Na5 Hg5 156.4(3) 4_566 . ?
Na4 Na5 Hg5 83.34(13) 4_566 . ?
S5 Na5 Hg5 38.64(8) . . ?
C69 Na5 Hg5 67.2(2) . . ?
Na3 Na5 Hg5 115.15(15) . . ?
Na6 Na5 Hg5 142.09(15) . . ?
O32 Na6 O11 162.5(4) . 4_566 ?
O32 Na6 O52 113.0(3) . . ?
O11 Na6 O52 84.1(3) 4_566 . ?
O32 Na6 O21 82.3(3) . . ?
O11 Na6 O21 91.2(3) 4_566 . ?
O52 Na6 O21 101.0(3) . . ?
O32 Na6 S3 83.0(2) . . ?
O11 Na6 S3 95.8(3) 4_566 . ?
O52 Na6 S3 107.0(3) . . ?
O21 Na6 S3 151.7(3) . . ?
O32 Na6 C59 97.0(3) . . ?
O11 Na6 C59 100.4(3) 4_566 . ?
O52 Na6 C59 22.3(3) . . ?
O21 Na6 C59 115.5(3) . . ?
S3 Na6 C59 90.2(3) . . ?
O32 Na6 C39 20.1(3) . . ?
O11 Na6 C39 153.6(3) 4_566 . ?
O52 Na6 C39 115.8(3) . . ?
O21 Na6 C39 101.0(3) . . ?
S3 Na6 C39 62.9(2) . . ?
C59 Na6 C39 95.4(3) . . ?
O32 Na6 Na2 97.9(3) . . ?
O11 Na6 Na2 89.9(3) 4_566 . ?
O52 Na6 Na2 51.8(2) . . ?
O21 Na6 Na2 49.4(2) . . ?
S3 Na6 Na2 157.4(2) . . ?
C59 Na6 Na2 67.3(2) . . ?
C39 Na6 Na2 115.8(3) . . ?
O32 Na6 Na1 41.7(2) . . ?
O11 Na6 Na1 134.1(3) 4_566 . ?
O52 Na6 Na1 102.0(3) . . ?
O21 Na6 Na1 42.9(2) . . ?
S3 Na6 Na1 124.30(17) . . ?
C59 Na6 Na1 100.8(2) . . ?
C39 Na6 Na1 61.7(2) . . ?
Na2 Na6 Na1 62.24(14) . . ?
O32 Na6 Na5 153.8(3) . . ?
O11 Na6 Na5 43.5(2) 4_566 . ?
O52 Na6 Na5 40.9(2) . . ?
O21 Na6 Na5 102.5(2) . . ?
S3 Na6 Na5 101.37(16) . . ?
C59 Na6 Na5 57.5(2) . . ?
C39 Na6 Na5 150.0(3) . . ?
Na2 Na6 Na5 68.33(14) . . ?
Na1 Na6 Na5 130.56(17) . . ?
O32 Na6 Na4 41.4(2) . . ?
O11 Na6 Na4 155.6(3) 4_566 . ?
O52 Na6 Na4 71.5(2) . . ?
O21 Na6 Na4 91.5(2) . . ?
S3 Na6 Na4 93.31(15) . . ?
C59 Na6 Na4 56.9(2) . . ?
C39 Na6 Na4 48.4(2) . . ?
Na2 Na6 Na4 73.65(14) . . ?
Na1 Na6 Na4 53.05(12) . . ?
Na5 Na6 Na4 112.38(15) . . ?
O32 Na6 Na3 139.3(3) . . ?
O11 Na6 Na3 34.1(2) 4_566 . ?
O52 Na6 Na3 84.6(2) . . ?
O21 Na6 Na3 57.8(2) . . ?
S3 Na6 Na3 128.41(16) . . ?
C59 Na6 Na3 106.6(3) . . ?
C39 Na6 Na3 154.4(3) . . ?
Na2 Na6 Na3 63.45(13) . . ?
Na1 Na6 Na3 100.45(15) . . ?
Na5 Na6 Na3 55.54(12) . . ?
Na4 Na6 Na3 136.91(16) . . ?

loop_
_geom_bond_atom_site_label_1
_geom_bond_atom_site_label_2
_geom_bond_distance
_geom_bond_site_symmetry_2
_geom_bond_publ_flag
Hg1 C11 2.075(13) . ?
Hg1 S1 2.383(3) . ?
Hg1 Hg2 3.4705(7) 3_565 ?
Hg1 Na1 3.586(4) . ?
S1 C13 1.797(12) . ?
S1 Na1 2.934(5) . ?
Hg2 C21 2.081(13) . ?
Hg2 S2 2.364(3) . ?
Hg2 Hg1 3.4705(7) 3_565 ?
S2 C23 1.812(13) . ?
Hg3 C31 2.129(12) . ?
Hg3 S3 2.391(3) . ?
S3 C33 1.785(14) . ?
S3 Na6 2.862(6) . ?
Hg4 C41 2.094(11) . ?
Hg4 S4 2.376(3) . ?
Hg4 Na2 3.781(5) . ?
S4 C43 1.797(13) . ?
S4 Na1 3.017(6) . ?
Hg5 C51 2.100(12) . ?
Hg5 S5 2.371(3) . ?
Hg5 Na5 3.791(5) . ?
S5 C53 1.812(13) . ?
S5 Na5 3.094(5) . ?
Hg6 C61 2.075(16) . ?
Hg6 S6 2.363(3) . ?
S6 C63 1.793(12) . ?
S6 Na2 3.054(6) . ?
O11 C19 1.259(13) . ?
O11 Na6 2.291(9) 4_565 ?
O11 Na3 2.325(9) 4_565 ?
O11 Na5 2.450(9) 4_565 ?
O12 C19 1.277(13) . ?
O12 Na1 2.304(8) . ?
O12 Na5 2.672(9) 4_565 ?
O12 Na4 2.806(9) . ?
C11 C12 1.47(2) . ?
C13 C14 1.374(16) . ?
C13 C18 1.427(15) . ?
C14 C15 1.391(17) . ?
C15 C16 1.364(19) . ?
C16 C17 1.382(17) . ?
C17 C18 1.396(16) . ?
C18 C19 1.513(16) . ?
C19 Na5 2.895(13) 4_565 ?
C19 Na3 3.095(12) 4_565 ?
O21 C29 1.268(13) . ?
O21 Na6 2.361(9) . ?
O21 Na1 2.365(9) . ?
O21 Na2 2.448(9) . ?
O22 C29 1.237(13) . ?
O22 Na3 2.283(9) . ?
C21 C22 1.477(19) . ?
C23 C28 1.395(16) . ?
C23 C24 1.396(16) . ?
C24 C25 1.370(18) . ?
C25 C26 1.399(18) . ?
C26 C27 1.384(18) . ?
C27 C28 1.364(16) . ?
C28 C29 1.550(15) . ?
C29 Na3 3.067(11) . ?
O31 C39 1.291(12) . ?
O31 Na3 2.236(9) 4_565 ?
O31 Na4 2.529(9) . ?
O32 C39 1.266(13) . ?
O32 Na6 2.258(8) . ?
O32 Na1 2.327(9) . ?
O32 Na4 2.506(9) . ?
C31 C32 1.498(19) . ?
C33 C38 1.404(16) . ?
C33 C34 1.405(17) . ?
C34 C35 1.39(2) . ?
C35 C36 1.39(2) . ?
C36 C37 1.383(17) . ?
C37 C38 1.400(17) . ?
C38 C39 1.506(16) . ?
C39 Na4 2.850(12) . ?
C39 Na6 3.122(12) . ?
O41 C49 1.248(13) . ?
O41 Na5 2.291(9) 4_565 ?
O41 Na4 2.639(9) . ?
O42 C49 1.274(13) . ?
O42 Na2 2.329(8) . ?
O42 Na4 2.414(9) . ?
O42 Na1 2.464(9) . ?
C41 C42 1.522(18) . ?
C43 C44 1.396(17) . ?
C43 C48 1.427(17) . ?
C44 C45 1.362(17) . ?
C45 C46 1.419(18) . ?
C46 C47 1.391(18) . ?
C47 C48 1.369(17) . ?
C48 C49 1.528(16) . ?
C49 Na4 2.861(12) . ?
O51 C59 1.271(13) . ?
O51 Na4 2.281(9) . ?
O52 C59 1.263(13) . ?
O52 Na6 2.337(10) . ?
O52 Na5 2.342(9) . ?
O52 Na2 2.544(10) . ?
C51 C52 1.47(2) . ?
C53 C54 1.420(16) . ?
C53 C58 1.421(16) . ?
C54 C55 1.362(17) . ?
C55 C56 1.400(18) . ?
C56 C57 1.380(17) . ?
C57 C58 1.373(16) . ?
C58 C59 1.527(16) . ?
C59 Na6 3.063(13) . ?
O61 C69 1.276(13) . ?
O61 Na2 2.285(9) . ?
O61 Na3 2.361(9) . ?
O62 C69 1.258(13) . ?
O62 Na4 2.320(9) 4_566 ?
O62 Na5 2.350(9) . ?
O62 Na3 2.622(9) . ?
C61 C62 1.51(2) . ?
C63 C64 1.419(16) . ?
C63 C68 1.425(16) . ?
C64 C65 1.368(17) . ?
C65 C66 1.395(18) . ?
C66 C67 1.397(17) . ?
C67 C68 1.391(16) . ?
C68 C69 1.517(16) . ?
C69 Na3 2.760(12) . ?
C69 Na5 3.099(12) . ?
Na1 Na4 3.208(6) . ?
Na1 Na2 3.453(6) . ?
Na1 Na6 3.463(6) . ?
Na2 Na6 3.205(6) . ?
Na2 Na3 3.739(6) . ?
Na2 Na5 3.796(6) . ?
Na2 Na4 4.160(6) . ?
Na3 O31 2.236(9) 4_566 ?
Na3 O11 2.325(9) 4_566 ?
Na3 C19 3.095(12) 4_566 ?
Na3 Na5 3.444(6) . ?
Na3 Na4 3.498(6) 4_566 ?
Na3 Na6 3.833(6) . ?
Na4 O62 2.320(9) 4_565 ?
Na4 Na5 3.086(6) 4_565 ?
Na4 Na3 3.498(6) 4_565 ?
Na5 O41 2.291(9) 4_566 ?
Na5 O11 2.450(9) 4_566 ?
Na5 O12 2.672(9) 4_566 ?
Na5 C19 2.895(13) 4_566 ?
Na5 Na4 3.086(6) 4_566 ?
Na5 Na6 3.537(6) . ?
Na6 O11 2.291(9) 4_566 ?
